data_4107677
loop_
_publ_author_name
'Markus Albrecht'
'Claudia Wessel'
'Marita de Groot'
'Kari Rissanen'
'Arne L\"uchow'

_publ_section_title
;
 Structural Versatility of Anion-\p Interactions in Halide Salts with
 Pentafluorophenyl Substituted Cations
;
_journal_name_full 'Journal of the American Chemical Society'
_journal_page_first 4600
_journal_page_last 4601
_journal_paper_doi 10.1021/ja800219g
_journal_volume 130
_journal_year 2008
_chemical_absolute_configuration unk
_chemical_compound_source 'synthesis as described'
_chemical_formula_moiety 'C8 H6 F5 N2, Br'
_chemical_formula_sum 'C8 H6 Br F5 N2'
_chemical_formula_weight 305.06
_chemical_name_systematic
;
 ?
;
_space_group_IT_number 76
_symmetry_cell_setting tetragonal
_symmetry_Int_Tables_number 76
_symmetry_space_group_name_Hall 'P 4w'
_symmetry_space_group_name_H-M 'P 41'
_atom_sites_solution_hydrogens geom
_atom_sites_solution_primary direct
_atom_sites_solution_secondary difmap
_cell_angle_alpha 90
_cell_angle_beta 90
_cell_angle_gamma 90
_cell_formula_units_Z 4
_cell_length_a 7.4240(3)
_cell_length_b 7.4240(3)
_cell_length_c 19.2550(6)
_cell_measurement_reflns_used 3019
_cell_measurement_temperature 173.0(1)
_cell_measurement_theta_max 26.733
_cell_measurement_theta_min 2.546
_cell_measurement_wavelength 0.71073
_cell_volume 1061.25(7)
_computing_cell_refinement 'HKL Scalepack (Otwinowski & Minor 1997)'
_computing_data_collection 'Collect (Bruker AXS BV, 1997-2004)'
_computing_data_reduction 'HKL Denzo and Scalepack (Otwinowski & Minor 1997)'
_computing_molecular_graphics 'Ortep-3 for Windows (Farrugia, 1997)'
_computing_publication_material 'WinGX publication routines (Farrugia, 1999)'
_computing_structure_refinement 'SHELXL-97 (Sheldrick, 1997)'
_computing_structure_solution 'SHELXS-86 (Sheldrick, 1986)'
_diffrn_ambient_temperature 173.0(1)
_diffrn_detector 'CCD plate'
_diffrn_detector_area_resol_mean 9
_diffrn_measured_fraction_theta_full 0.987
_diffrn_measured_fraction_theta_max 0.987
_diffrn_measurement_device '95mm CCD camera on \k-goniostat'
_diffrn_measurement_device_type KappaCCD
_diffrn_measurement_method 'CCD rotation images, thick slices'
_diffrn_orient_matrix_type 'by Bruker AXS Collect from scalepack cell'
_diffrn_orient_matrix_UB_11 -0.818915E-1
_diffrn_orient_matrix_UB_12 -0.223918E-1
_diffrn_orient_matrix_UB_13 0.403119E-1
_diffrn_orient_matrix_UB_21 -0.105507
_diffrn_orient_matrix_UB_22 0.38321E-1
_diffrn_orient_matrix_UB_23 -0.287023E-1
_diffrn_orient_matrix_UB_31 -0.17398E-1
_diffrn_orient_matrix_UB_32 -0.127178
_diffrn_orient_matrix_UB_33 -0.157602E-1
_diffrn_radiation_monochromator graphite
_diffrn_radiation_probe x-ray
_diffrn_radiation_type MoK\a
_diffrn_radiation_wavelength 0.71073
_diffrn_reflns_av_R_equivalents 0.0479
_diffrn_reflns_av_unetI/netI 0.0499
_diffrn_reflns_limit_h_max 8
_diffrn_reflns_limit_h_min -8
_diffrn_reflns_limit_k_max 6
_diffrn_reflns_limit_k_min -8
_diffrn_reflns_limit_l_max 22
_diffrn_reflns_limit_l_min -22
_diffrn_reflns_number 3682
_diffrn_reflns_theta_full 25.02
_diffrn_reflns_theta_max 25.02
_diffrn_reflns_theta_min 2.94
_diffrn_source 'Enraf Nonius FR590'
_exptl_absorpt_coefficient_mu 3.917
_exptl_absorpt_correction_type none
_exptl_crystal_colour colorless
_exptl_crystal_density_diffrn 1.909
_exptl_crystal_description prism
_exptl_crystal_F_000 592
_exptl_crystal_size_max 0.2
_exptl_crystal_size_mid 0.2
_exptl_crystal_size_min 0.2
_refine_diff_density_max 0.249
_refine_diff_density_min -0.286
_refine_diff_density_rms 0.062
_refine_ls_abs_structure_details 'Flack H D (1983), Acta Cryst. A39, 876-881'
_refine_ls_abs_structure_Flack 0.043(14)
_refine_ls_extinction_method none
_refine_ls_goodness_of_fit_ref 1.073
_refine_ls_hydrogen_treatment constr
_refine_ls_matrix_type full
_refine_ls_number_parameters 146
_refine_ls_number_reflns 1788
_refine_ls_number_restraints 1
_refine_ls_restrained_S_all 1.072
_refine_ls_R_factor_all 0.0394
_refine_ls_R_factor_gt 0.0337
_refine_ls_shift/su_max 0
_refine_ls_shift/su_mean 0
_refine_ls_structure_factor_coef Fsqd
_refine_ls_weighting_details 'calc w=1/[\s^2^(Fo^2^)+(0.0000P)^2^+1.5834P] where P=(Fo^2^+2Fc^2^)/3'
_refine_ls_weighting_scheme calc
_refine_ls_wR_factor_gt 0.069
_refine_ls_wR_factor_ref 0.0722
_reflns_number_gt 1643
_reflns_number_total 1788
_reflns_threshold_expression >2sigma(I)
_cod_data_source_file ja800219g-file006.cif
_cod_data_source_block 3b
_cod_original_formula_sum 'C8 H6 Br1 F5 N2'
_cod_database_code 4107677

loop_
_symmetry_equiv_pos_as_xyz
'x, y, z'
'-x, -y, z+1/2'
'-y, x, z+1/4'
'y, -x, z+3/4'

loop_
_atom_site_label
_atom_site_type_symbol
_atom_site_fract_x
_atom_site_fract_y
_atom_site_fract_z
_atom_site_U_iso_or_equiv
_atom_site_adp_type
_atom_site_occupancy
_atom_site_symmetry_multiplicity
_atom_site_calc_flag
_atom_site_refinement_flags
Br1 Br 0.06635(7) 0.20856(8) 0.22289(3) 0.03808(15) Uani 1 1 d .
F2 F 0.5818(5) 0.4536(4) 0.23725(18) 0.0567(10) Uani 1 1 d .
F3 F 0.3974(6) 0.5116(5) 0.35644(18) 0.0593(11) Uani 1 1 d .
F4 F 0.2888(5) 0.2307(5) 0.43464(17) 0.0521(10) Uani 1 1 d .
F5 F 0.3518(5) -0.1105(5) 0.39218(18) 0.0546(10) Uani 1 1 d .
F6 F 0.5315(5) -0.1714(4) 0.27216(17) 0.0494(9) Uani 1 1 d .
N7 N 0.6545(6) 0.1087(6) 0.1898(2) 0.0357(11) Uani 1 1 d .
H7 H 0.7702 0.1136 0.1913 0.043 Uiso 1 1 calc R
N9 N 0.4057(6) 0.0657(7) 0.1213(2) 0.0364(11) Uani 1 1 d .
H9A H 0.3366 0.0858 0.1563 0.044 Uiso 1 1 calc R
H9B H 0.3598 0.0416 0.0814 0.044 Uiso 1 1 calc R
C1 C 0.5597(7) 0.1405(7) 0.2525(3) 0.0293(11) Uani 1 1 d .
C2 C 0.5263(7) 0.3142(7) 0.2752(3) 0.0342(12) Uani 1 1 d .
C3 C 0.4355(9) 0.3432(8) 0.3359(3) 0.0393(15) Uani 1 1 d .
C4 C 0.3782(8) 0.2002(8) 0.3755(3) 0.0347(13) Uani 1 1 d .
C5 C 0.4098(8) 0.0294(8) 0.3540(3) 0.0347(13) Uani 1 1 d .
C6 C 0.5009(7) -0.0006(7) 0.2930(3) 0.0320(12) Uani 1 1 d .
C8 C 0.5784(8) 0.0717(7) 0.1288(3) 0.0335(12) Uani 1 1 d .
C10 C 0.6994(8) 0.0374(9) 0.0690(3) 0.0434(15) Uani 1 1 d .
H10A H 0.6818 -0.0835 0.0526 0.065 Uiso 1 1 calc R
H10B H 0.8224 0.0525 0.0833 0.065 Uiso 1 1 calc R
H10C H 0.6726 0.1209 0.0324 0.065 Uiso 1 1 calc R

loop_
_atom_site_aniso_label
_atom_site_aniso_U_11
_atom_site_aniso_U_22
_atom_site_aniso_U_33
_atom_site_aniso_U_23
_atom_site_aniso_U_13
_atom_site_aniso_U_12
Br1 0.0285(3) 0.0522(4) 0.0336(2) -0.0118(3) 0.0001(3) 0.0020(2)
F2 0.095(3) 0.0326(18) 0.043(2) 0.0090(16) 0.013(2) -0.0063(17)
F3 0.107(3) 0.0297(19) 0.041(2) -0.0048(15) 0.005(2) 0.013(2)
F4 0.079(3) 0.049(2) 0.0285(18) -0.0002(15) 0.0077(18) 0.0154(18)
F5 0.080(3) 0.041(2) 0.042(2) 0.0094(17) 0.0068(19) -0.0071(18)
F6 0.069(2) 0.0269(17) 0.052(2) -0.0067(16) 0.0024(17) 0.0052(15)
N7 0.027(2) 0.048(3) 0.032(2) -0.006(2) 0.003(2) -0.003(2)
N9 0.034(3) 0.052(3) 0.024(2) -0.008(2) -0.003(2) 0.001(2)
C1 0.028(3) 0.031(3) 0.029(3) -0.003(2) -0.005(2) 0.001(2)
C2 0.036(3) 0.032(3) 0.034(3) 0.002(2) -0.001(2) -0.003(2)
C3 0.058(4) 0.029(3) 0.031(3) -0.006(2) -0.009(3) 0.002(3)
C4 0.042(3) 0.041(3) 0.021(3) 0.000(2) -0.004(2) 0.010(3)
C5 0.043(3) 0.031(3) 0.030(3) 0.004(2) -0.005(3) 0.000(2)
C6 0.037(3) 0.026(3) 0.033(3) -0.004(2) -0.004(2) 0.003(2)
C8 0.041(3) 0.032(3) 0.028(3) -0.004(2) 0.001(2) 0.007(2)
C10 0.044(4) 0.050(4) 0.036(3) -0.010(3) 0.010(3) -0.001(3)

loop_
_atom_type_symbol
_atom_type_description
_atom_type_scat_dispersion_real
_atom_type_scat_dispersion_imag
_atom_type_scat_source
Br Br -0.2901 2.4595 'International Tables Vol C Tables 4.2.6.8 and 6.1.1.4'
F F 0.0171 0.0103 'International Tables Vol C Tables 4.2.6.8 and 6.1.1.4'
N N 0.0061 0.0033 'International Tables Vol C Tables 4.2.6.8 and 6.1.1.4'
C C 0.0033 0.0016 'International Tables Vol C Tables 4.2.6.8 and 6.1.1.4'
H H 0 0 'International Tables Vol C Tables 4.2.6.8 and 6.1.1.4'

loop_
_geom_angle_atom_site_label_1
_geom_angle_atom_site_label_2
_geom_angle_atom_site_label_3
_geom_angle
C8 N7 C1 125.1(5)
C8 N7 H7 117.5
C1 N7 H7 117.5
C8 N9 H9A 120
C8 N9 H9B 120
H9A N9 H9B 120
C6 C1 C2 118.2(5)
C6 C1 N7 120.9(5)
C2 C1 N7 120.9(5)
F2 C2 C3 120.0(5)
F2 C2 C1 119.6(5)
C3 C2 C1 120.3(5)
F3 C3 C2 120.2(5)
F3 C3 C4 119.4(5)
C2 C3 C4 120.4(5)
F4 C4 C5 120.4(5)
F4 C4 C3 119.7(5)
C5 C4 C3 120.0(5)
F5 C5 C4 120.0(5)
F5 C5 C6 120.1(5)
C4 C5 C6 119.9(5)
F6 C6 C5 119.3(5)
F6 C6 C1 119.5(5)
C5 C6 C1 121.1(5)
N9 C8 N7 121.8(5)
N9 C8 C10 120.7(5)
N7 C8 C10 117.6(5)
C8 C10 H10A 109.5
C8 C10 H10B 109.5
H10A C10 H10B 109.5
C8 C10 H10C 109.5
H10A C10 H10C 109.5
H10B C10 H10C 109.5

loop_
_geom_bond_atom_site_label_1
_geom_bond_atom_site_label_2
_geom_bond_distance
F2 C2 1.332(6)
F3 C3 1.342(7)
F4 C4 1.337(6)
F5 C5 1.344(6)
F6 C6 1.350(6)
N7 C8 1.332(7)
N7 C1 1.418(6)
N7 H7 0.86
N9 C8 1.291(7)
N9 H9A 0.86
N9 H9B 0.86
C1 C6 1.377(7)
C1 C2 1.384(7)
C2 C3 1.366(8)
C3 C4 1.374(8)
C4 C5 1.355(8)
C5 C6 1.372(8)
C8 C10 1.482(7)
C10 H10A 0.96
C10 H10B 0.96
C10 H10C 0.96

loop_
_geom_torsion_atom_site_label_1
_geom_torsion_atom_site_label_2
_geom_torsion_atom_site_label_3
_geom_torsion_atom_site_label_4
_geom_torsion
C8 N7 C1 C6 83.0(7)
C8 N7 C1 C2 -98.2(7)
C6 C1 C2 F2 179.9(5)
N7 C1 C2 F2 0.9(7)
C6 C1 C2 C3 -0.8(8)
N7 C1 C2 C3 -179.7(5)
F2 C2 C3 F3 1.9(8)
C1 C2 C3 F3 -177.4(5)
F2 C2 C3 C4 -179.8(5)
C1 C2 C3 C4 0.8(9)
F3 C3 C4 F4 -1.5(8)
C2 C3 C4 F4 -179.7(5)
F3 C3 C4 C5 177.4(5)
C2 C3 C4 C5 -0.8(9)
F4 C4 C5 F5 -0.2(8)
C3 C4 C5 F5 -179.1(5)
F4 C4 C5 C6 179.7(5)
C3 C4 C5 C6 0.8(8)
F5 C5 C6 F6 -0.1(8)
C4 C5 C6 F6 180.0(5)
F5 C5 C6 C1 179.2(5)
C4 C5 C6 C1 -0.7(8)
C2 C1 C6 F6 -180.0(5)
N7 C1 C6 F6 -1.1(7)
C2 C1 C6 C5 0.7(8)
N7 C1 C6 C5 179.6(5)
C1 N7 C8 N9 1.6(9)
C1 N7 C8 C10 -178.4(5)
